data_4000645
_journal_name_full 'Chemistry of Materials'
_journal_year 2005
_chemical_formula_sum 'C36 H112 N24 Si6 Ti2'
_chemical_formula_weight 1145.84
_space_group_IT_number 14
_symmetry_cell_setting monoclinic
_symmetry_space_group_name_Hall '-P 2yn'
_symmetry_space_group_name_H-M 'P 1 21/n 1'
_cell_angle_alpha 90.00
_cell_angle_beta 103.971(13)
_cell_angle_gamma 90.00
_cell_formula_units_Z 2
_cell_length_a 13.064(2)
_cell_length_b 12.7709(14)
_cell_length_c 19.980(4)
_cell_measurement_temperature 150(2)
_cell_volume 3234.9(8)
_diffrn_ambient_temperature 150(2)
_exptl_crystal_density_diffrn 1.176
_cod_original_sg_symbol_H-M 'P 21/n'
_cod_database_code 4000645

loop_
_symmetry_equiv_pos_as_xyz
'x, y, z'
'-x+1/2, y+1/2, -z+1/2'
'-x, -y, -z'
'x-1/2, -y-1/2, z-1/2'

loop_
_atom_site_label
_atom_site_type_symbol
_atom_site_fract_x
_atom_site_fract_y
_atom_site_fract_z
_atom_site_U_iso_or_equiv
_atom_site_adp_type
_atom_site_occupancy
_atom_site_calc_flag
_atom_site_refinement_flags
_atom_site_disorder_assembly
_atom_site_disorder_group
Ti1 Ti 0.44038(3) 0.56540(3) 0.035227(19) 0.02353(9) Uani 1 d . . .
Si1 Si 0.67848(5) 0.58779(5) 0.10294(3) 0.02612(15) Uani 1 d . . .
Si2 Si 0.29055(5) 0.79572(5) -0.00374(3) 0.02637(15) Uani 1 d . . .
Si3 Si 0.32618(5) 0.45873(5) 0.16388(3) 0.02778(15) Uani 1 d . . .
N4 N 0.58945(13) 0.54040(14) 0.03209(8) 0.0246(4) Uani 1 d . . .
N11 N 0.32180(15) 0.85374(14) 0.07555(9) 0.0295(5) Uani 1 d . . .
N7 N 0.20900(14) 0.52031(15) 0.16191(9) 0.0314(5) Uani 1 d . . .
N8 N 0.39633(15) 0.52663(14) 0.11631(10) 0.0366(5) Uani 1 d . . .
H8 H 0.4341 0.5674 0.1468 0.044 Uiso 1 calc R . .
N10 N 0.30745(15) 0.88257(15) -0.06572(9) 0.0308(5) Uani 1 d . . .
N2 N 0.72562(15) 0.49112(15) 0.16194(9) 0.0338(5) Uani 1 d . . .
C18 C 0.3129(2) 0.7989(2) 0.13783(12) 0.0399(6) Uani 1 d . . .
H18A H 0.3757 0.8103 0.1736 0.060 Uiso 1 calc R . .
H18B H 0.3042 0.7253 0.1284 0.060 Uiso 1 calc R . .
H18C H 0.2530 0.8251 0.1525 0.060 Uiso 1 calc R . .
C15 C 0.41118(18) 0.9114(2) -0.07537(13) 0.0434(7) Uani 1 d . . .
H15A H 0.4101 0.9085 -0.1235 0.065 Uiso 1 calc R . .
H15B H 0.4632 0.8635 -0.0504 0.065 Uiso 1 calc R . .
H15C H 0.4283 0.9812 -0.0585 0.065 Uiso 1 calc R . .
N3 N 0.60408(18) 0.67795(16) 0.13575(10) 0.0426(6) Uani 1 d . . .
C17 C 0.3368(2) 0.96532(19) 0.08738(13) 0.0442(7) Uani 1 d . . .
H17A H 0.2759 0.9944 0.0994 0.066 Uiso 1 calc R . .
H17B H 0.3465 0.9984 0.0462 0.066 Uiso 1 calc R . .
H17C H 0.3980 0.9770 0.1244 0.066 Uiso 1 calc R . .
N1 N 0.78093(15) 0.64888(16) 0.08048(11) 0.0391(5) Uani 1 d . . .
C16 C 0.2256(2) 0.9544(2) -0.09993(14) 0.0566(8) Uani 1 d . . .
H16A H 0.2402 1.0230 -0.0803 0.085 Uiso 1 calc R . .
H16B H 0.1586 0.9308 -0.0940 0.085 Uiso 1 calc R . .
H16C H 0.2237 0.9571 -0.1482 0.085 Uiso 1 calc R . .
N6 N 0.30779(16) 0.33406(15) 0.13186(10) 0.0372(5) Uani 1 d . . .
N9 N 0.16057(15) 0.76050(15) -0.01999(10) 0.0321(5) Uani 1 d . . .
N5 N 0.38889(16) 0.45440(18) 0.24988(10) 0.0446(6) Uani 1 d . . .
C11 C 0.14406(18) 0.5668(2) 0.09992(11) 0.0407(6) Uani 1 d . . .
H11A H 0.0915 0.5174 0.0776 0.061 Uiso 1 calc R . .
H11B H 0.1875 0.5855 0.0693 0.061 Uiso 1 calc R . .
H11C H 0.1102 0.6284 0.1119 0.061 Uiso 1 calc R . .
C3 C 0.66060(19) 0.4108(2) 0.18306(12) 0.0423(6) Uani 1 d . . .
H3A H 0.6872 0.3428 0.1756 0.063 Uiso 1 calc R . .
H3B H 0.5892 0.4174 0.1564 0.063 Uiso 1 calc R . .
H3C H 0.6626 0.4192 0.2311 0.063 Uiso 1 calc R . .
C5 C 0.5904(2) 0.78344(19) 0.10662(13) 0.0398(6) Uani 1 d . . .
H5A H 0.5217 0.8092 0.1076 0.060 Uiso 1 calc R . .
H5B H 0.5970 0.7815 0.0598 0.060 Uiso 1 calc R . .
H5C H 0.6434 0.8289 0.1333 0.060 Uiso 1 calc R . .
C14 C 0.08092(19) 0.8192(2) 0.00470(13) 0.0413(7) Uani 1 d . . .
H14A H 0.0405 0.8613 -0.0321 0.062 Uiso 1 calc R . .
H14B H 0.1150 0.8636 0.0423 0.062 Uiso 1 calc R . .
H14C H 0.0349 0.7712 0.0202 0.062 Uiso 1 calc R . .
C4 C 0.83204(19) 0.4920(2) 0.20614(13) 0.0482(7) Uani 1 d . . .
H4A H 0.8295 0.5122 0.2520 0.072 Uiso 1 calc R . .
H4B H 0.8745 0.5411 0.1884 0.072 Uiso 1 calc R . .
H4C H 0.8623 0.4233 0.2072 0.072 Uiso 1 calc R . .
C12 C 0.1489(2) 0.5049(2) 0.21381(13) 0.0506(8) Uani 1 d . . .
H12A H 0.1265 0.5716 0.2273 0.076 Uiso 1 calc R . .
H12B H 0.1924 0.4707 0.2534 0.076 Uiso 1 calc R . .
H12C H 0.0882 0.4623 0.1950 0.076 Uiso 1 calc R . .
C13 C 0.1127(2) 0.6902(2) -0.07603(14) 0.0571(8) Uani 1 d . . .
H13A H 0.0663 0.6425 -0.0607 0.086 Uiso 1 calc R . .
H13B H 0.1669 0.6515 -0.0901 0.086 Uiso 1 calc R . .
H13C H 0.0732 0.7303 -0.1143 0.086 Uiso 1 calc R . .
C10 C 0.3834(2) 0.2741(2) 0.10544(16) 0.0600(9) Uani 1 d . . .
H10A H 0.4188 0.2255 0.1400 0.090 Uiso 1 calc R . .
H10B H 0.4341 0.3206 0.0937 0.090 Uiso 1 calc R . .
H10C H 0.3473 0.2363 0.0651 0.090 Uiso 1 calc R . .
C9 C 0.2267(2) 0.2670(2) 0.14822(17) 0.0656(10) Uani 1 d . . .
H9A H 0.1933 0.2272 0.1082 0.098 Uiso 1 calc R . .
H9B H 0.1751 0.3095 0.1623 0.098 Uiso 1 calc R . .
H9C H 0.2586 0.2202 0.1849 0.098 Uiso 1 calc R . .
C6 C 0.6084(3) 0.6799(2) 0.21012(14) 0.0660(10) Uani 1 d . . .
H6A H 0.6703 0.7170 0.2341 0.099 Uiso 1 calc R . .
H6B H 0.6109 0.6095 0.2272 0.099 Uiso 1 calc R . .
H6C H 0.5468 0.7145 0.2175 0.099 Uiso 1 calc R . .
C7 C 0.4036(2) 0.5468(3) 0.29334(13) 0.0646(9) Uani 1 d . . .
H7A H 0.3930 0.5289 0.3379 0.097 Uiso 1 calc R . .
H7B H 0.3537 0.5995 0.2725 0.097 Uiso 1 calc R . .
H7C H 0.4739 0.5731 0.2984 0.097 Uiso 1 calc R . .
C8 C 0.4483(2) 0.3677(3) 0.28358(15) 0.0615(9) Uani 1 d . . .
H8A H 0.5218 0.3858 0.2962 0.092 Uiso 1 calc R . .
H8B H 0.4380 0.3086 0.2530 0.092 Uiso 1 calc R . .
H8C H 0.4251 0.3503 0.3243 0.092 Uiso 1 calc R . .
C1 C 0.8447(2) 0.7292(2) 0.12251(19) 0.0778(11) Uani 1 d . . .
H1A H 0.9131 0.7012 0.1436 0.117 Uiso 1 calc R . .
H1B H 0.8110 0.7516 0.1577 0.117 Uiso 1 calc R . .
H1C H 0.8522 0.7878 0.0940 0.117 Uiso 1 calc R . .
C2 C 0.8338(2) 0.6058(3) 0.03220(15) 0.0851(13) Uani 1 d . . .
H2A H 0.8585 0.6614 0.0079 0.128 Uiso 1 calc R . .
H2B H 0.7858 0.5623 0.0000 0.128 Uiso 1 calc R . .
H2C H 0.8927 0.5645 0.0563 0.128 Uiso 1 calc R . .
N12 N 0.36962(14) 0.68912(14) -0.00823(9) 0.0290(4) Uani 1 d . . .
H12 H 0.3841 0.6928 -0.0479 0.035 Uiso 1 calc R . .

loop_
_atom_site_aniso_label
_atom_site_aniso_U_11
_atom_site_aniso_U_22
_atom_site_aniso_U_33
_atom_site_aniso_U_23
_atom_site_aniso_U_13
_atom_site_aniso_U_12
Ti1 0.0229(2) 0.0206(2) 0.0294(2) -0.00144(19) 0.01087(18) 0.00013(19)
Si1 0.0193(3) 0.0275(4) 0.0309(3) -0.0045(3) 0.0047(3) -0.0029(3)
Si2 0.0261(4) 0.0222(3) 0.0317(3) -0.0011(3) 0.0087(3) 0.0014(3)
Si3 0.0249(3) 0.0248(4) 0.0356(3) 0.0042(3) 0.0111(3) 0.0030(3)
N4 0.0215(9) 0.0229(10) 0.0285(9) 0.0003(8) 0.0042(8) -0.0031(8)
N11 0.0327(12) 0.0238(11) 0.0339(11) -0.0025(9) 0.0116(10) 0.0021(9)
N7 0.0250(10) 0.0375(12) 0.0339(10) 0.0118(9) 0.0116(9) 0.0074(9)
N8 0.0376(12) 0.0262(11) 0.0537(13) -0.0022(10) 0.0264(11) -0.0008(10)
N10 0.0258(10) 0.0294(11) 0.0378(11) 0.0055(9) 0.0090(9) 0.0039(9)
N2 0.0262(11) 0.0365(12) 0.0358(11) 0.0025(9) 0.0020(9) 0.0018(10)
C18 0.0437(16) 0.0386(16) 0.0376(14) -0.0034(12) 0.0101(13) 0.0023(14)
C15 0.0384(16) 0.0481(18) 0.0466(14) 0.0113(13) 0.0160(13) -0.0010(14)
N3 0.0609(15) 0.0327(13) 0.0389(12) -0.0004(10) 0.0213(12) 0.0126(11)
C17 0.0565(18) 0.0324(15) 0.0507(16) -0.0115(12) 0.0265(14) -0.0046(13)
N1 0.0233(11) 0.0317(12) 0.0613(14) -0.0034(11) 0.0081(11) -0.0064(10)
C16 0.0387(16) 0.054(2) 0.0760(19) 0.0280(17) 0.0124(15) 0.0048(15)
N6 0.0384(13) 0.0256(11) 0.0527(13) -0.0003(10) 0.0208(11) -0.0030(10)
N9 0.0269(11) 0.0326(12) 0.0374(11) -0.0034(9) 0.0092(9) -0.0020(9)
N5 0.0452(13) 0.0431(14) 0.0425(12) 0.0041(11) 0.0047(11) 0.0170(12)
C11 0.0328(14) 0.0440(16) 0.0458(14) 0.0108(14) 0.0101(12) 0.0049(13)
C3 0.0368(15) 0.0469(17) 0.0410(14) 0.0083(13) 0.0052(12) 0.0003(13)
C5 0.0330(15) 0.0310(15) 0.0541(16) -0.0096(13) 0.0082(13) -0.0030(12)
C14 0.0284(14) 0.0472(17) 0.0492(15) 0.0060(13) 0.0108(13) 0.0057(13)
C4 0.0339(15) 0.060(2) 0.0465(15) 0.0017(14) 0.0005(13) 0.0044(14)
C12 0.0429(16) 0.0584(19) 0.0592(17) 0.0102(15) 0.0291(15) 0.0049(15)
C13 0.0410(17) 0.059(2) 0.0670(19) -0.0198(17) 0.0036(16) -0.0105(16)
C10 0.068(2) 0.0323(16) 0.091(2) -0.0168(16) 0.041(2) -0.0052(15)
C9 0.065(2) 0.0361(17) 0.112(3) 0.0023(17) 0.053(2) -0.0124(16)
C6 0.090(3) 0.060(2) 0.0541(18) -0.0057(16) 0.0294(19) 0.0173(19)
C7 0.064(2) 0.077(3) 0.0510(17) 0.0024(18) 0.0105(16) 0.009(2)
C8 0.057(2) 0.077(2) 0.0540(18) 0.0327(17) 0.0195(16) 0.0192(18)
C1 0.0335(18) 0.043(2) 0.150(3) -0.025(2) 0.008(2) -0.0127(15)
C2 0.0459(19) 0.151(4) 0.066(2) -0.042(2) 0.0299(18) -0.042(2)
N12 0.0317(11) 0.0267(11) 0.0299(10) 0.0011(9) 0.0102(9) 0.0058(9)

loop_
_geom_bond_atom_site_label_1
_geom_bond_atom_site_label_2
_geom_bond_distance
_geom_bond_site_symmetry_2
_geom_bond_publ_flag
Ti1 N4 1.8798(17) 3_665 ?
Ti1 N8 1.9108(17) . ?
Ti1 N12 1.9280(18) . ?
Ti1 N4 1.9894(17) . ?
Ti1 Ti1 2.8737(8) 3_665 ?
Ti1 Si1 3.0912(9) . ?
Si1 N1 1.7005(19) . ?
Si1 N4 1.7112(18) . ?
Si1 N2 1.715(2) . ?
Si1 N3 1.7342(19) . ?
Si2 N11 1.7068(19) . ?
Si2 N9 1.710(2) . ?
Si2 N10 1.7161(19) . ?
Si2 N12 1.7243(18) . ?
Si3 N8 1.7076(17) . ?
Si3 N6 1.711(2) . ?
Si3 N7 1.7131(19) . ?
Si3 N5 1.717(2) . ?
N4 Ti1 1.8798(17) 3_665 ?
N11 C17 1.450(3) . ?
N11 C18 1.457(3) . ?
N7 C11 1.449(3) . ?
N7 C12 1.457(2) . ?
N10 C16 1.449(3) . ?
N10 C15 1.461(3) . ?
N2 C4 1.456(3) . ?
N2 C3 1.458(3) . ?
N3 C5 1.461(3) . ?
N3 C6 1.474(3) . ?
N1 C2 1.425(3) . ?
N1 C1 1.454(3) . ?
N6 C10 1.447(3) . ?
N6 C9 1.459(3) . ?
N9 C13 1.453(3) . ?
N9 C14 1.461(3) . ?
N5 C8 1.425(3) . ?
N5 C7 1.450(4) . ?
